data_7703975
loop_
_publ_author_name
'Liu, Weiming'
'Liu, Caiyun'
'Wu, Wenli'
'Zhang, Guanyun'
'Zhang, Jian'
'Tung, Chen-Ho'
'Wang, Yifeng'

_publ_section_title
;
 Effects of organic ammonium cations on the isolation of {Ti<sub>4</sub>}
 cyclic clusters from water: an <sup>17</sup>O NMR study.
;
_journal_issue 18
_journal_name_full 'Dalton transactions (Cambridge, England : 2003)'
_journal_page_first 5957
_journal_page_last 5964
_journal_paper_doi 10.1039/d0dt00165a
_journal_volume 49
_journal_year 2020
_chemical_formula_moiety '4(H16 O28 S4 Ti4), O32 S8, 8(C6 H16 N2)'
_chemical_formula_sum 'C48 H192 N16 O144 S24 Ti16'
_chemical_formula_weight 4834.00
_space_group_crystal_system tetragonal
_space_group_IT_number 140
_space_group_name_Hall '-I 4 2c'
_space_group_name_H-M_alt 'I 4/m c m'
_atom_sites_solution_hydrogens mixed
_audit_creation_date 2020-03-25
_audit_creation_method
;
Olex2 1.2-beta
(compiled 2018.05.29 svn.r3508 for OlexSys, GUI svn.r5506)
;
_audit_update_record
;
2020-04-01 deposited with the CCDC.	2020-04-06 downloaded from the CCDC.
;
_cell_angle_alpha 90
_cell_angle_beta 90
_cell_angle_gamma 90
_cell_formula_units_Z 1
_cell_length_a 13.7675(2)
_cell_length_b 13.7675(2)
_cell_length_c 20.9391(4)
_cell_measurement_reflns_used 3451
_cell_measurement_temperature 172.99(10)
_cell_measurement_theta_max 76.0270
_cell_measurement_theta_min 6.1530
_cell_volume 3968.88(11)
_computing_cell_refinement 'CrysAlisPro 1.171.40.25a (Rigaku OD, 2018)'
_computing_data_collection 'CrysAlisPro 1.171.40.25a (Rigaku OD, 2018)'
_computing_data_reduction 'CrysAlisPro 1.171.40.25a (Rigaku OD, 2018)'
_computing_molecular_graphics 'Olex2 (Dolomanov et al., 2009)'
_computing_publication_material 'Olex2 (Dolomanov et al., 2009)'
_computing_structure_refinement 'ShelXL (Sheldrick, 2015)'
_computing_structure_solution 'ShelXL (Sheldrick, 2015)'
_diffrn_ambient_environment N~2~
_diffrn_ambient_temperature 172.99(10)
_diffrn_detector 'CCD plate'
_diffrn_detector_area_resol_mean 10.0000
_diffrn_detector_type HyPix
_diffrn_measured_fraction_theta_full 0.993
_diffrn_measured_fraction_theta_max 0.958
_diffrn_measurement_details
;
List of Runs (angles in degrees, time in seconds):

  # Type    Start    End  Width  t~exp~   \w     \q     \k     \f   Frames
#--------------------------------------------------------------------------
  1  \w   -120.00 -55.00   1.00    0.30    --  -48.45-173.00  89.00   65
  2  \w   -154.00 -83.00   1.00    0.95    --  -86.25-114.00-130.00   71
  3  \w    111.00 177.00   1.00    0.95    --  106.49  19.00-133.00   66
  4  \w   -105.00 -70.00   1.00    0.30    --  -48.45-125.00   0.00   35
  5  \w   -112.00 -80.00   1.00    0.30    --  -48.45-125.00 -30.00   32
  6  \w     40.00  81.00   1.00    0.95    --  106.49 -94.00  30.00   41
  7  \w     94.00 158.00   1.00    0.95    --  106.49  15.00 -30.00   64
;
_diffrn_measurement_device 'four-circle diffractometer'
_diffrn_measurement_device_type 'XtaLAB Synergy, Dualflex, HyPix'
_diffrn_measurement_method '\w scans'
_diffrn_orient_matrix_type 'CrysAlisPro convention (1999,Acta A55,543-557)'
_diffrn_orient_matrix_UB_11 0.0223046000
_diffrn_orient_matrix_UB_12 -0.1093630000
_diffrn_orient_matrix_UB_13 0.0059036000
_diffrn_orient_matrix_UB_21 -0.0173644000
_diffrn_orient_matrix_UB_22 -0.0126592000
_diffrn_orient_matrix_UB_23 -0.0721719000
_diffrn_orient_matrix_UB_31 0.1082545000
_diffrn_orient_matrix_UB_32 0.0205167000
_diffrn_orient_matrix_UB_33 -0.0127321000
_diffrn_radiation_monochromator mirror
_diffrn_radiation_probe x-ray
_diffrn_radiation_type CuK\a
_diffrn_radiation_wavelength 1.54184
_diffrn_reflns_av_R_equivalents 0.0407
_diffrn_reflns_av_unetI/netI 0.0276
_diffrn_reflns_Laue_measured_fraction_full 0.993
_diffrn_reflns_Laue_measured_fraction_max 0.958
_diffrn_reflns_limit_h_max 15
_diffrn_reflns_limit_h_min -10
_diffrn_reflns_limit_k_max 14
_diffrn_reflns_limit_k_min -17
_diffrn_reflns_limit_l_max 10
_diffrn_reflns_limit_l_min -25
_diffrn_reflns_number 5055
_diffrn_reflns_point_group_measured_fraction_full 0.993
_diffrn_reflns_point_group_measured_fraction_max 0.958
_diffrn_reflns_theta_full 67.684
_diffrn_reflns_theta_max 76.289
_diffrn_reflns_theta_min 4.542
_diffrn_source 'micro-focus sealed X-ray tube'
_diffrn_source_type 'PhotonJet (Cu) X-ray Source'
_exptl_absorpt_coefficient_mu 10.700
_exptl_absorpt_correction_T_max 1.00000
_exptl_absorpt_correction_T_min 0.57223
_exptl_absorpt_correction_type multi-scan
_exptl_absorpt_process_details
;
CrysAlisPro 1.171.40.25a (Rigaku Oxford Diffraction, 2018)
Empirical absorption correction using spherical harmonics,
 implemented in SCALE3 ABSPACK scaling algorithm.
;
_exptl_crystal_colour colourless
_exptl_crystal_colour_primary colourless
_exptl_crystal_density_diffrn 2.022
_exptl_crystal_description block
_exptl_crystal_F_000 2480
_exptl_crystal_size_max 0.2
_exptl_crystal_size_mid 0.15
_exptl_crystal_size_min 0.1
_refine_diff_density_max 0.780
_refine_diff_density_min -0.759
_refine_diff_density_rms 0.159
_refine_ls_extinction_method none
_refine_ls_goodness_of_fit_ref 1.228
_refine_ls_hydrogen_treatment constr
_refine_ls_matrix_type full
_refine_ls_number_parameters 131
_refine_ls_number_reflns 1094
_refine_ls_number_restraints 108
_refine_ls_restrained_S_all 1.175
_refine_ls_R_factor_all 0.0901
_refine_ls_R_factor_gt 0.0858
_refine_ls_shift/su_max 0.000
_refine_ls_shift/su_mean 0.000
_refine_ls_structure_factor_coef Fsqd
_refine_ls_weighting_details 'w=1/[\s^2^(Fo^2^)+156.6020P] where P=(Fo^2^+2Fc^2^)/3'
_refine_ls_weighting_scheme calc
_refine_ls_wR_factor_gt 0.1855
_refine_ls_wR_factor_ref 0.1897
_reflns_Friedel_coverage 0.000
_reflns_number_gt 1046
_reflns_number_total 1094
_reflns_threshold_expression 'I > 2\s(I)'
_cod_data_source_file d0dt00165a2.cif
_cod_data_source_block ti4-chexda
_cod_depositor_comments 'Adding full bibliography for 7703974--7703977.cif.'
_cod_original_cell_volume 3968.88(14)
_cod_database_code 7703975
_shelx_shelxl_version_number 2014/7
_chemical_oxdiff_formula 'Ti O S'
_shelx_space_group_comment
;
The symmetry employed for this shelxl refinement is uniquely defined
by the following loop, which should always be used as a source of
symmetry information in preference to the above space-group names.
They are only intended as comments.
;
_reflns_odcompleteness_completeness 99.34
_reflns_odcompleteness_iscentric 1
_reflns_odcompleteness_theta 66.97
_olex2_refinement_description
;
1. Fixed Uiso
 At 1.2 times of:
  All C(H) groups, All C(H,H) groups, All N(H,H,H,H,H,H) groups
 At 1.5 times of:
  All O(H,H) groups
2. Restrained distances
 C2B-C2B_$1
 1.5 with sigma of 0.02
 S1-O6 = S1-O7 = S1-O7 = S1-O9
 1.45 with sigma of 0.01
 C2B_$2-C2B_$3
 1.5 with sigma of 0.02
 C2B-C2B_$3
 2.3 with sigma of 0.02
 C2B_$1-C2B_$2
 2.3 with sigma of 0.02
 C2B-C1B
 1.5 with sigma of 0.02
 C2A-C2A_$1
 1.5 with sigma of 0.02
 C2A_$2-C2A_$3
 1.5 with sigma of 0.02
 C2A-C2A_$3
 2.3 with sigma of 0.02
 C2A_$2-C2A_$1
 2.3 with sigma of 0.02
 C1A-N1
 1.5 with sigma of 0.02
 C1A-C2A
 1.5 with sigma of 0.02
 S1-O7 \\sim S1-O6 \\sim S1-O8_$4 \\sim S1-O9
 with sigma of 0.02
 O6-O7 \\sim O6-O8_$4 \\sim O6-O9 \\sim O7-O8_$4 \\sim O7-O9 \\sim O8_$4-O9
 with sigma of 0.02
3. Uiso/Uaniso restraints and constraints
S1 \\sim O6 \\sim O7 \\sim O8 \\sim O9: within 2A with sigma of 0.04 and sigma
for terminal atoms of 0.08
Uanis(S1) \\sim Ueq: with sigma of 0.01 and sigma for terminal atoms of 0.02
Uanis(C1B) \\sim Ueq, Uanis(C2B) \\sim Ueq, Uanis(C2B) \\sim Ueq, Uanis(C1B)
\\sim Ueq: with sigma of 0.001 and sigma for terminal atoms of 0.002
Uanis(C1A) \\sim Ueq, Uanis(C2A) \\sim Ueq: with sigma of 0.001 and sigma for
terminal atoms of 0.002
Uanis(O4) \\sim Ueq: with sigma of 0.01 and sigma for terminal atoms of 0.02
4. Rigid body (RIGU) restrains
 S1, O6, O7, O8, O9
 with sigma for 1-2 distances of 0.01 and sigma for 1-3 distances of 0.001
5. Others
 Fixed Sof: S1(0.25) O6(0.25) O7(0.25) O8(0.25) O9(0.25) H1AA(0.25) H1AC(0.25)
 H1AB(0.25) H1BE(0.25) H1BF(0.25) H1BD(0.25) C1A(0.25) H1A(0.25) C1B(0.25)
 H1B(0.25) C2A(0.5) H2AA(0.5) H2AB(0.5) C2B(0.5) H2BA(0.5) H2BB(0.5)
6.a Rotating group:
 O5(H5A,H5B)
6.b Ternary CH refined with riding coordinates:
 C1A(H1A), C1B(H1B)
6.c Secondary CH2 refined with riding coordinates:
 C2A(H2AA,H2AB), C2B(H2BA,H2BB)
6.d Idealised Me refined as rotating group:
 N1(H1AA,H1AC,H1AB), N1(H1BE,H1BF,H1BD)
;
_olex2_submission_special_instructions 'No special instructions were received'
_oxdiff_exptl_absorpt_empirical_details
;
Empirical correction (ABSPACK) includes:
- Absorption correction using spherical harmonics
- Frame scaling
;
_oxdiff_exptl_absorpt_empirical_full_max 1.416
_oxdiff_exptl_absorpt_empirical_full_min 0.778

loop_
_space_group_symop_operation_xyz
'x, y, z'
'-x, -y, z'
'-y, x, z'
'y, -x, z'
'-x, y, -z+1/2'
'x, -y, -z+1/2'
'y, x, -z+1/2'
'-y, -x, -z+1/2'
'x+1/2, y+1/2, z+1/2'
'-x+1/2, -y+1/2, z+1/2'
'-y+1/2, x+1/2, z+1/2'
'y+1/2, -x+1/2, z+1/2'
'-x+1/2, y+1/2, -z+1'
'x+1/2, -y+1/2, -z+1'
'y+1/2, x+1/2, -z+1'
'-y+1/2, -x+1/2, -z+1'
'-x, -y, -z'
'x, y, -z'
'y, -x, -z'
'-y, x, -z'
'x, -y, z-1/2'
'-x, y, z-1/2'
'-y, -x, z-1/2'
'y, x, z-1/2'
'-x+1/2, -y+1/2, -z+1/2'
'x+1/2, y+1/2, -z+1/2'
'y+1/2, -x+1/2, -z+1/2'
'-y+1/2, x+1/2, -z+1/2'
'x+1/2, -y+1/2, z'
'-x+1/2, y+1/2, z'
'-y+1/2, -x+1/2, z'
'y+1/2, x+1/2, z'

loop_
_atom_site_label
_atom_site_type_symbol
_atom_site_fract_x
_atom_site_fract_y
_atom_site_fract_z
_atom_site_U_iso_or_equiv
_atom_site_adp_type
_atom_site_occupancy
_atom_site_site_symmetry_order
_atom_site_calc_flag
_atom_site_refinement_flags_posn
_atom_site_refinement_flags_adp
_atom_site_refinement_flags_occupancy
_atom_site_disorder_assembly
_atom_site_disorder_group
Ti1 Ti 0.17835(13) 0.5000 0.2500 0.0232(5) Uani 1 2 d S T P . .
S2 S 0.17000(13) 0.67000(13) 0.35556(12) 0.0229(6) Uani 1 2 d S T P . .
O1 O 0.1713(5) 0.6713(5) 0.4239(4) 0.037(2) Uani 1 2 d S T P . .
O2 O 0.2371(4) 0.7371(4) 0.3258(4) 0.0281(17) Uani 1 2 d S T P . .
O3 O 0.1937(4) 0.5694(4) 0.3327(3) 0.0280(12) Uani 1 1 d . . . . .
O4 O 0.0934(4) 0.4066(4) 0.2754(3) 0.0212(15) Uani 1 2 d S TU P . .
O5 O 0.2935(4) 0.5781(4) 0.2107(3) 0.0283(12) Uani 1 1 d . . . . .
H5A H 0.3455 0.5744 0.2357 0.043 Uiso 1 1 d GR . . . .
H5B H 0.2799 0.6411 0.2103 0.043 Uiso 1 1 d GR . . . .
S1 S 0.5026(11) 0.5125(10) 0.6172(2) 0.018(2) Uani 0.25 1 d D U . A -1
O6 O 0.5359(18) 0.4124(10) 0.6145(8) 0.025(4) Uani 0.25 1 d D U . . .
O7 O 0.5240(12) 0.5524(12) 0.6799(5) 0.021(4) Uani 0.25 1 d D U . . .
O8 O 0.4317(13) 0.5511(14) 0.4317(7) 0.028(5) Uani 0.25 1 d D U . . .
O9 O 0.3983(11) 0.5155(19) 0.6069(9) 0.024(4) Uani 0.25 1 d D U . . .
N1 N 0.2806(8) 0.5130(8) 0.5000 0.065(4) Uani 1 2 d DS T P . .
H1AA H 0.3020 0.5205 0.5408 0.078 Uiso 0.25 1 calc GR . . B 1
H1AC H 0.2678 0.5722 0.4827 0.078 Uiso 0.25 1 calc GR . . B 1
H1AB H 0.3272 0.4826 0.4765 0.078 Uiso 0.25 1 calc GR . . B 1
H1BE H 0.2486 0.5574 0.4757 0.078 Uiso 0.25 1 calc GR . . C 2
H1BF H 0.3410 0.5030 0.4836 0.078 Uiso 0.25 1 calc GR . . C 2
H1BD H 0.2858 0.5355 0.5407 0.078 Uiso 0.25 1 calc GR . . C 2
C1A C 0.2246(16) 0.4178(16) 0.5000 0.039(6) Uani 0.5 2 d DS TU P D 2
H1A H 0.2650 0.3575 0.5000 0.047 Uiso 0.5 2 calc RS T P D 2
C1B C 0.189(2) 0.4526(16) 0.5000 0.033(5) Uani 0.5 2 d DS TU P D 1
H1B H 0.1272 0.4901 0.5000 0.040 Uiso 0.5 2 calc RS T P D 1
C2A C 0.1502(13) 0.4265(14) 0.4452(3) 0.070(7) Uani 0.5 1 d D U . D 2
H2AA H 0.1184 0.4908 0.4480 0.084 Uiso 0.5 1 calc R . . D 2
H2AB H 0.1854 0.4238 0.4041 0.084 Uiso 0.5 1 calc R . . D 2
C2B C 0.2004(13) 0.3767(13) 0.4454(3) 0.066(6) Uani 0.5 1 d D U . D 1
H2BA H 0.1987 0.4111 0.4039 0.080 Uiso 0.5 1 calc R . . D 1
H2BB H 0.2647 0.3451 0.4492 0.080 Uiso 0.5 1 calc R . . D 1

loop_
_atom_site_aniso_label
_atom_site_aniso_U_11
_atom_site_aniso_U_22
_atom_site_aniso_U_33
_atom_site_aniso_U_23
_atom_site_aniso_U_13
_atom_site_aniso_U_12
Ti1 0.0164(9) 0.0194(9) 0.0339(10) -0.0007(9) 0.000 0.000
S2 0.0204(8) 0.0204(8) 0.0281(13) -0.0016(7) -0.0016(7) 0.0012(10)
O1 0.042(3) 0.042(3) 0.026(4) -0.005(3) -0.005(3) 0.015(4)
O2 0.019(2) 0.019(2) 0.047(5) 0.003(2) 0.003(2) 0.001(3)
O3 0.035(3) 0.017(3) 0.032(3) -0.001(2) -0.004(2) 0.004(2)
O4 0.019(2) 0.019(2) 0.025(3) -0.002(2) 0.002(2) 0.000(3)
O5 0.019(3) 0.024(3) 0.042(3) 0.004(2) 0.004(2) -0.002(2)
S1 0.018(6) 0.020(7) 0.0171(17) 0.001(3) -0.002(8) -0.003(6)
O6 0.027(8) 0.027(8) 0.020(9) -0.007(7) -0.008(7) 0.000(5)
O7 0.020(8) 0.026(8) 0.016(6) -0.005(6) -0.004(6) -0.003(5)
O8 0.032(12) 0.035(13) 0.017(9) -0.010(10) 0.012(10) 0.002(10)
O9 0.024(7) 0.026(8) 0.021(9) -0.006(7) -0.007(6) -0.003(5)
N1 0.031(6) 0.026(6) 0.139(13) 0.000 0.000 -0.005(5)
C1A 0.039(6) 0.039(6) 0.039(6) 0.000 0.000 0.0000(11)
C1B 0.033(5) 0.033(5) 0.033(5) 0.000 0.000 -0.0002(11)
C2A 0.070(7) 0.070(7) 0.070(7) 0.0004(11) 0.0000(11) -0.0003(11)
C2B 0.066(6) 0.066(6) 0.066(6) -0.0001(11) 0.0003(11) -0.0002(11)

loop_
_atom_type_symbol
_atom_type_description
_atom_type_scat_dispersion_real
_atom_type_scat_dispersion_imag
_atom_type_scat_source
C C 0.0181 0.0091 'International Tables Vol C Tables 4.2.6.8 and 6.1.1.4'
H H 0.0000 0.0000 'International Tables Vol C Tables 4.2.6.8 and 6.1.1.4'
N N 0.0311 0.0180 'International Tables Vol C Tables 4.2.6.8 and 6.1.1.4'
O O 0.0492 0.0322 'International Tables Vol C Tables 4.2.6.8 and 6.1.1.4'
S S 0.3331 0.5567 'International Tables Vol C Tables 4.2.6.8 and 6.1.1.4'
Ti Ti 0.2191 1.8069 'International Tables Vol C Tables 4.2.6.8 and 6.1.1.4'

loop_
_geom_angle_atom_site_label_1
_geom_angle_atom_site_label_2
_geom_angle_atom_site_label_3
_geom_angle
_geom_angle_site_symmetry_1
_geom_angle_site_symmetry_3
_geom_angle_publ_flag
O3 Ti1 O3 167.8(3) . 6_565 ?
O3 Ti1 O5 79.9(2) . 6_565 ?
O3 Ti1 O5 90.9(2) 6_565 6_565 ?
O3 Ti1 O5 90.9(2) . . ?
O3 Ti1 O5 79.9(2) 6_565 . ?
O4 Ti1 O3 98.8(3) . . ?
O4 Ti1 O3 89.0(3) . 6_565 ?
O4 Ti1 O3 98.8(3) 28 6_565 ?
O4 Ti1 O3 89.0(3) 28 . ?
O4 Ti1 O4 99.9(5) . 28 ?
O4 Ti1 O5 90.5(3) . 6_565 ?
O4 Ti1 O5 90.5(3) 28 . ?
O4 Ti1 O5 165.9(3) 28 6_565 ?
O4 Ti1 O5 165.9(3) . . ?
O5 Ti1 O5 81.0(3) . 6_565 ?
O1 S2 O2 114.5(5) . . ?
O1 S2 O3 109.1(3) . . ?
O1 S2 O3 109.1(3) . 32_455 ?
O2 S2 O3 108.2(3) . . ?
O2 S2 O3 108.2(3) . 32_455 ?
O3 S2 O3 107.4(5) 32_455 . ?
S2 O3 Ti1 134.2(3) . . ?
Ti1 O4 Ti1 145.6(4) . 27_455 ?
Ti1 O5 H5A 110.6 . . ?
Ti1 O5 H5B 110.3 . . ?
H5A O5 H5B 103.5 . . ?
O6 S1 O7 109.2(9) . . ?
O9 S1 O6 109.5(9) . . ?
O9 S1 O7 108.9(9) . . ?
S1 O6 O7 60.3(7) . 4_565 ?
S1 O6 O7 62.4(10) . 2_665 ?
S1 O6 O8 67.7(11) . 20_656 ?
O7 O6 O7 39.5(11) 4_565 2_665 ?
O8 O6 S1 75.4(10) 17_666 . ?
O8 O6 O7 137.4(15) 17_666 2_665 ?
O8 O6 O7 113.9(13) 17_666 4_565 ?
O8 O6 O7 94.6(14) 20_656 2_665 ?
O8 O6 O7 122.1(14) 20_656 4_565 ?
O8 O6 O8 73.2(18) 17_666 20_656 ?
O8 O6 O9 48.4(12) 17_666 2_665 ?
O9 O6 S1 87.5(17) 3_655 . ?
O9 O6 S1 61.3(14) 2_665 . ?
O9 O6 O7 78(2) 3_655 2_665 ?
O9 O6 O7 67.3(9) 2_665 4_565 ?
O9 O6 O7 116(3) 3_655 4_565 ?
O9 O6 O7 102.3(14) 2_665 2_665 ?
O9 O6 O8 107(3) 3_655 17_666 ?
O9 O6 O8 35.9(19) 3_655 20_656 ?
O9 O6 O8 108.4(17) 2_665 20_656 ?
O9 O6 O9 143(3) 3_655 2_665 ?
S1 O7 O6 45.7(8) . 3_655 ?
S1 O7 O6 43.0(11) . 2_665 ?
S1 O7 O7 64.7(7) . 2_665 ?
S1 O7 O9 46.8(8) . 4_565 ?
O6 O7 O6 67.6(10) 3_655 2_665 ?
O6 O7 O9 25.9(7) 2_665 4_565 ?
O6 O7 O9 48.1(8) 3_655 4_565 ?
O7 O7 S1 73.5(6) 4_565 . ?
O7 O7 S1 71.2(7) 3_655 . ?
O7 O7 O6 116.9(7) 3_655 3_655 ?
O7 O7 O6 71.6(15) 4_565 3_655 ?
O7 O7 O6 116.4(7) 4_565 2_665 ?
O7 O7 O6 93.4(11) 2_665 2_665 ?
O7 O7 O6 95.5(13) 2_665 3_655 ?
O7 O7 O6 68.8(13) 3_655 2_665 ?
O7 O7 O7 89.999(8) 4_565 3_655 ?
O7 O7 O7 44.999(7) 4_565 2_665 ?
O7 O7 O7 44.999(4) 3_655 2_665 ?
O7 O7 O9 94.3(13) 3_655 4_565 ?
O7 O7 O9 113.8(8) 4_565 4_565 ?
O7 O7 O9 109.8(9) 2_665 4_565 ?
O6 O8 O6 83.3(13) 17_666 19_566 ?
O6 O8 O8 42.7(10) 19_566 3_655 ?
O6 O8 O8 64.1(16) 17_666 4_565 ?
O6 O8 O8 106.1(7) 19_566 4_565 ?
O6 O8 O8 111.6(9) 17_666 3_655 ?
O6 O8 O9 27.2(11) 17_666 19_566 ?
O6 O8 O9 98.5(9) 19_566 19_566 ?
O8 O8 O8 89.998(7) 3_655 4_565 ?
O9 O8 O6 24.8(13) 18_556 19_566 ?
O9 O8 O6 74.6(13) 18_556 17_666 ?
O9 O8 O8 37.8(11) 19_566 4_565 ?
O9 O8 O8 109.5(8) 19_566 3_655 ?
O9 O8 O8 120.0(11) 18_556 4_565 ?
O9 O8 O8 66.4(18) 18_556 3_655 ?
O9 O8 O9 97.7(16) 18_556 19_566 ?
S1 O9 O7 57.7(7) . 3_655 ?
S1 O9 O8 67.5(10) . 20_656 ?
O6 O9 S1 48.8(13) 2_665 . ?
O6 O9 S1 71.7(17) 4_565 . ?
O6 O9 O6 120(3) 4_565 2_665 ?
O6 O9 O7 64.6(9) 2_665 3_655 ?
O6 O9 O7 77(2) 4_565 3_655 ?
O6 O9 O8 119(3) 4_565 18_556 ?
O6 O9 O8 46(2) 4_565 20_656 ?
O6 O9 O8 107.6(18) 2_665 20_656 ?
O8 O9 S1 72.3(11) 18_556 . ?
O8 O9 O6 56.9(12) 18_556 2_665 ?
O8 O9 O7 119.4(13) 18_556 3_655 ?
O8 O9 O7 109.9(15) 20_656 3_655 ?
O8 O9 O8 75.8(19) 18_556 20_656 ?
H1AA N1 H1AC 109.5 . . ?
H1AA N1 H1AB 109.5 . . ?
H1AC N1 H1AB 109.5 . . ?
H1BE N1 H1BF 109.5 . . ?
H1BE N1 H1BD 109.5 . . ?
H1BF N1 H1BD 109.5 . . ?
C1A N1 H1BE 109.5 . . ?
C1A N1 H1BF 109.5 . . ?
C1A N1 H1BD 109.5 . . ?
C1B N1 H1AA 109.5 . . ?
C1B N1 H1AC 109.5 . . ?
C1B N1 H1AB 109.5 . . ?
N1 C1A H1A 115.7 . . ?
N1 C1A C2A 105.7(12) . . ?
N1 C1A C2A 105.7(12) . 18_556 ?
C2A C1A H1A 115.7 . . ?
C2A C1A H1A 115.7 18_556 . ?
C2A C1A C2A 96.0(15) . 18_556 ?
N1 C1B H1B 115.4 . . ?
N1 C1B C2B 106.9(14) . 18_556 ?
N1 C1B C2B 106.9(14) . . ?
C2B C1B H1B 115.4 . . ?
C2B C1B H1B 115.4 18_556 . ?
C2B C1B C2B 94.6(14) . 18_556 ?
C1A C2A H2AA 108.6 . . ?
C1A C2A H2AB 108.6 . . ?
C2A C2A C1A 114.5(8) 31 . ?
C2A C2A H2AA 108.6 31 . ?
C2A C2A H2AB 108.6 31 . ?
H2AA C2A H2AB 107.6 . . ?
C1B C2B H2BA 108.8 . . ?
C1B C2B H2BB 108.8 . . ?
C2B C2B C1B 114.0(10) 31 . ?
C2B C2B H2BA 108.8 31 . ?
C2B C2B H2BB 108.8 31 . ?
H2BA C2B H2BB 107.7 . . ?

loop_
_geom_bond_atom_site_label_1
_geom_bond_atom_site_label_2
_geom_bond_distance
_geom_bond_site_symmetry_2
_geom_bond_publ_flag
Ti1 O3 1.989(5) 6_565 ?
Ti1 O3 1.989(5) . ?
Ti1 O4 1.817(2) 28 ?
Ti1 O4 1.817(2) . ?
Ti1 O5 2.084(5) . ?
Ti1 O5 2.085(5) 6_565 ?
S2 O1 1.431(8) . ?
S2 O2 1.449(8) . ?
S2 O3 1.501(5) 32_455 ?
S2 O3 1.501(5) . ?
O4 Ti1 1.817(2) 27_455 ?
O5 H5A 0.8873 . ?
O5 H5B 0.8871 . ?
S1 O6 1.453(9) . ?
S1 O7 1.454(6) . ?
S1 O9 1.452(9) . ?
O6 O7 1.643(19) 4_565 ?
O6 O7 1.67(3) 2_665 ?
O6 O8 1.56(3) 20_656 ?
O6 O8 1.18(2) 17_666 ?
O6 O9 0.750(18) 3_655 ?
O6 O9 1.35(2) 2_665 ?
O7 O6 1.67(3) 2_665 ?
O7 O6 1.643(19) 3_655 ?
O7 O7 1.59(3) 2_665 ?
O7 O7 1.12(2) 4_565 ?
O7 O7 1.12(2) 3_655 ?
O7 O9 1.678(19) 4_565 ?
O8 O6 1.56(3) 19_566 ?
O8 O6 1.18(2) 17_666 ?
O8 O8 1.66(2) 3_655 ?
O8 O8 1.66(2) 4_565 ?
O8 O9 1.05(2) 18_556 ?
O8 O9 1.57(3) 19_566 ?
O9 O6 1.35(2) 2_665 ?
O9 O6 0.750(18) 4_565 ?
O9 O7 1.678(19) 3_655 ?
O9 O8 1.57(3) 20_656 ?
O9 O8 1.05(2) 18_556 ?
N1 H1AA 0.9100 . ?
N1 H1AC 0.9100 . ?
N1 H1AB 0.9100 . ?
N1 H1BE 0.9100 . ?
N1 H1BF 0.9100 . ?
N1 H1BD 0.9100 . ?
N1 C1A 1.520(17) . ?
N1 C1B 1.51(3) . ?
C1A H1A 1.0000 . ?
C1A C2A 1.542(16) . ?
C1A C2A 1.542(16) 18_556 ?
C1B H1B 1.0000 . ?
C1B C2B 1.557(16) 18_556 ?
C1B C2B 1.557(16) . ?
C2A C2A 1.494(14) 31 ?
C2A H2AA 0.9900 . ?
C2A H2AB 0.9900 . ?
C2B C2B 1.501(14) 31 ?
C2B H2BA 0.9900 . ?
C2B H2BB 0.9900 . ?

loop_
_geom_torsion_atom_site_label_1
_geom_torsion_atom_site_label_2
_geom_torsion_atom_site_label_3
_geom_torsion_atom_site_label_4
_geom_torsion
_geom_torsion_site_symmetry_1
_geom_torsion_site_symmetry_2
_geom_torsion_site_symmetry_3
_geom_torsion_site_symmetry_4
_geom_torsion_publ_flag
O1 S2 O3 Ti1 163.6(5) . . . . ?
O2 S2 O3 Ti1 -71.2(6) . . . . ?
O3 Ti1 O4 Ti1 -32.8(7) 6_565 . . 27_455 ?
O3 Ti1 O4 Ti1 156.5(7) . . . 27_455 ?
O3 S2 O3 Ti1 45.5(7) 32_455 . . . ?
O4 Ti1 O4 Ti1 66.0(7) 28 . . 27_455 ?
O5 Ti1 O4 Ti1 -70.8(15) . . . 27_455 ?
O5 Ti1 O4 Ti1 -123.7(7) 6_565 . . 27_455 ?
O6 S1 O7 O6 -173.4(16) . . . 2_665 ?
O6 S1 O7 O6 81.3(11) . . . 3_655 ?
O6 S1 O7 O7 -46.3(16) . . . 2_665 ?
O6 S1 O7 O7 -94.6(17) . . . 3_655 ?
O6 S1 O7 O7 1.2(16) . . . 4_565 ?
O6 S1 O7 O9 150.0(15) . . . 4_565 ?
O6 S1 O9 O6 -176.0(18) . . . 2_665 ?
O6 S1 O9 O6 15.6(18) . . . 4_565 ?
O6 S1 O9 O7 101.0(13) . . . 3_655 ?
O6 S1 O9 O8 -114.8(17) . . . 18_556 ?
O6 S1 O9 O8 -33.2(12) . . . 20_656 ?
O7 S1 O6 O7 -0.9(12) . . . 4_565 ?
O7 S1 O6 O7 44.4(14) . . . 2_665 ?
O7 S1 O6 O8 152.5(14) . . . 20_656 ?
O7 S1 O6 O8 -130.0(16) . . . 17_666 ?
O7 S1 O6 O9 -79.7(16) . . . 2_665 ?
O7 S1 O6 O9 122(2) . . . 3_655 ?
O7 S1 O9 O6 64.6(16) . . . 2_665 ?
O7 S1 O9 O6 -104(2) . . . 4_565 ?
O7 S1 O9 O7 -18.4(12) . . . 3_655 ?
O7 S1 O9 O8 -152.6(14) . . . 20_656 ?
O7 S1 O9 O8 125.8(17) . . . 18_556 ?
O9 S1 O6 O7 -120.0(14) . . . 4_565 ?
O9 S1 O6 O7 -74.8(14) . . . 2_665 ?
O9 S1 O6 O8 110.9(15) . . . 17_666 ?
O9 S1 O6 O8 33.3(12) . . . 20_656 ?
O9 S1 O6 O9 2.5(19) . . . 3_655 ?
O9 S1 O6 O9 161.2(17) . . . 2_665 ?
O9 S1 O7 O6 -159.2(14) . . . 3_655 ?
O9 S1 O7 O6 -53.8(12) . . . 2_665 ?
O9 S1 O7 O7 73.2(18) . . . 2_665 ?
O9 S1 O7 O7 24.9(17) . . . 3_655 ?
O9 S1 O7 O7 120.7(18) . . . 4_565 ?
O9 S1 O7 O9 -90.5(11) . . . 4_565 ?
N1 C1A C2A C2A -167.7(8) . . . 31 ?
N1 C1B C2B C2B 170.4(8) . . . 31 ?
C2A C1A C2A C2A -59.5(15) 18_556 . . 31 ?
C2B C1B C2B C2B 61.2(16) 18_556 . . 31 ?
